data_7037799
loop_
_publ_author_name
'Bi, L.H.'
'Wang, Y.-H.'
'Huang, R.-D.'
'Peng, J.'
'Hu, C.-W.'
'Wang, E.-B.'

_publ_section_title
;
 Rational syntheses, characterization, crystal structure, and replacement
 reactions of coordinated water molecules of (As2 W18 M4 (H2 O)2 O68)(10-)
 (M = Cd, Co, Cu, Fe, Mn, Ni or Zn)
;
_journal_name_full 'Journal of the Chemical Society. Dalton Transactions'
_journal_page_first 121
_journal_page_last 129
_journal_volume 2001
_journal_year 2001
_chemical_formula_sum 'As2 H40 K10 Mn4 O88 W18'
_chemical_name_systematic 'K10 (Mn4 (H2 O)2 (As W9 O34)2) (H2 O)18'
_space_group_IT_number 14
_symmetry_space_group_name_Hall '-P 2yn'
_symmetry_space_group_name_H-M 'P 1 21/n 1'
_cell_angle_alpha 90
_cell_angle_beta 92.11
_cell_angle_gamma 90
_cell_formula_units_Z 2
_cell_length_a 12.375
_cell_length_b 21.356
_cell_length_c 15.887
_cell_volume 4195.778
_citation_journal_id_ASTM JCSDAA
_cod_data_source_file Bi_JCSDAA_2001_158.cif
_cod_data_source_block H40As2K10Mn4O88W18
_cod_original_sg_symbol_Hall '-P 2ybc (x-z,y,z)'
_cod_original_formula_sum 'H40 As2 K10 Mn4 O88 W18'
_cod_database_code 7037799

loop_
_symmetry_equiv_pos_as_xyz
x,y,z
-x+1/2,y+1/2,-z+1/2
-x,-y,-z
x-1/2,-y-1/2,z-1/2

loop_
_atom_site_label
_atom_site_type_symbol
_atom_site_fract_x
_atom_site_fract_y
_atom_site_fract_z
_atom_site_occupancy
_atom_site_U_iso_or_equiv
O35 O-2 0.0409 0.2947 0.8135 1 0.0
O31 O-2 -0.1899 0.4219 0.1843 1 0.0
O12 O-2 0.0539 0.3145 0.2845 1 0.0
W8 W+6 0.13059 0.32617 0.05288 1 0.0
O43 O-2 -0.4912 0.3571 0.488 1 0.0
O16 O-2 0.1042 0.2648 0.1411 1 0.0
O37 O-2 -0.0069 0.2207 0.4437 1 0.0
O23 O-2 0.168 0.4984 0.102 1 0.0
O40 O-2 -0.313 0.3749 0.5824 1 0.0
O44 O-2 0.3668 0.4227 0.9975 1 0.0
W2 W+6 0.0578 0.388 0.3537 1 0.0
K1 K+1 -0.224 0.2154 0.7717 1 0.0
O4 O-2 -0.3857 0.4552 0.1883 1 0.0
O6 O-2 -0.3388 0.3412 0.2249 1 0.0
O25 O-2 0.1078 0.3973 0.9876 1 0.0
O11 O-2 -0.0049 0.578 0.1928 1 0.0
W9 W+6 -0.27681 0.50646 0.24548 1 0.0
K4 K+1 0.9133 -0.0777 0.7852 1 0.0
Mn1 Mn+2 0.0369 0.5613 0.0699 1 0.0
W1 W+6 0.20761 0.45673 0.20018 1 0.0
O20 O-2 0.0153 0.283 0.9899 1 0.0
O15 O-2 -0.3074 0.4392 0.0325 1 0.0
K2 K+1 -0.1242 0.317 0.5249 1 0.0
O19 O-2 0.1888 0.3757 0.1406 1 0.0
Mn2 Mn+2 0.2201 0.4733 0.9786 1 0.0
K3 K+1 0.2971 0.3274 0.8469 1 0.0
O9 O-2 0.237 0.2908 0.0129 1 0.0
O24 O-2 -0.4757 0.3602 0.0788 1 0.0
O2 O-2 -0.0346 0.3479 0.1099 1 0.0
O38 O-2 -0.0583 0.2449 0.6671 1 0.0
O5 O-2 0.1607 0.5241 0.2653 1 0.0
O22 O-2 -0.0954 0.3796 0.3572 1 0.0
O30 O-2 -0.1009 0.2396 0.1116 1 0.0
W3 W+6 0.01151 0.5419 0.29395 1 0.0
O32 O-2 -0.0076 0.1862 0.255 1 0.0
W4 W+6 -0.34668 0.38807 0.11296 1 0.0
O14 O-2 -0.1336 0.5213 0.3038 1 0.0
O18 O-2 0.1008 0.3585 0.4512 1 0.0
K5 K+1 -0.2896 0.6222 0.4461 1 0.0
O41 O-2 0.0342 0.0525 0.3965 1 0.0
O8 O-2 -0.2868 0.3123 0.3847 1 0.0
O27 O-2 0.02 0.6028 0.3596 1 0.0
W6 W+6 -0.02124 0.2592 0.20577 1 0.0
O17 O-2 -0.1488 0.2956 0.2542 1 0.0
O3 O-2 -0.2833 0.4357 0.3323 1 0.0
O39 O-2 0.1904 0.3104 0.6707 1 0.0
O1 O-2 0.0231 0.4454 0.2213 1 0.0
W5 W+6 -0.13758 0.29376 0.01052 1 0.0
O36 O-2 -0.2438 0.3463 0.7861 1 0.0
O28 O-2 -0.068 0.4739 0.0631 1 0.0
W7 W+6 -0.23397 0.35352 0.30825 1 0.0
O26 O-2 -0.1933 0.2388 0.946 1 0.0
O42 O-2 -0.5449 0.3658 0.3031 1 0.0
O10 O-2 -0.2411 0.545 0.1554 1 0.0
O33 O-2 0.6285 -0.1404 0.5536 1 0.0
O21 O-2 0.3423 0.4645 0.2043 1 0.0
O13 O-2 -0.355 0.5594 0.2981 1 0.0
O34 O-2 -0.2569 0.33 0.0715 1 0.0
O7 O-2 0.0397 0.4743 0.3782 1 0.0
O29 O-2 0.1899 0.4051 0.3011 1 0.0
As1 As+5 -0.0684 0.4242 0.1425 1 0.0
